data_7223769
loop_
_publ_author_name
'Tominaka, Satoshi'
'Yeung, Hamish H.-M.'
'Henke, Sebastian'
'Cheetham, Anthony K.'

_publ_section_title
;
 Coordination environments and \p-conjugation in dense lithium
 coordination polymers
;
_journal_issue 3
_journal_name_full CrystEngComm
_journal_page_first 398
_journal_paper_doi 10.1039/C5CE01658D
_journal_volume 18
_journal_year 2016
_chemical_formula_moiety 'C H Li O2'
_chemical_formula_sum 'C H Li O2'
_chemical_formula_weight 207.83
_chemical_name_systematic 'Lithium formate anhydrous'
_chemical_properties_physical 'Air-sensitive, Moisture-sensitive, Heat-sensitive'
_space_group_crystal_system monoclinic
_space_group_IT_number 15
_space_group_name_Hall '-C 2yc'
_space_group_name_H-M_alt 'C 1 2/c 1'
_symmetry_space_group_name_Hall '-C 2yc'
_symmetry_space_group_name_H-M 'C 1 2/c 1'
_atom_sites_solution_hydrogens geom
_atom_sites_solution_primary direct
_atom_sites_solution_secondary difmap
_audit_creation_date 2015-08-17
_audit_creation_method
;
Olex2 1.2
(compiled 2015.01.26 svn.r3150 for OlexSys, GUI svn.r4998)
;
_audit_update_record
;
2015-08-17 deposited with the CCDC.
2015-10-06 downloaded from the CCDC.
;
_cell_angle_alpha 90.00
_cell_angle_beta 101.003(3)
_cell_angle_gamma 90.00
_cell_formula_units_Z 32
_cell_length_a 12.0519(3)
_cell_length_b 12.0497(3)
_cell_length_c 13.5108(3)
_cell_measurement_reflns_used 3901
_cell_measurement_temperature 300.00(14)
_cell_measurement_theta_max 28.9200
_cell_measurement_theta_min 4.1670
_cell_volume 1925.99(8)
_computing_cell_refinement
;
CrysAlisPro, Agilent Technologies,
Version 1.171.36.28 (release 01-02-2013 CrysAlis171 .NET)
(compiled Feb  1 2013,16:14:44)
;
_computing_data_collection
;
CrysAlisPro, Agilent Technologies,
Version 1.171.36.28 (release 01-02-2013 CrysAlis171 .NET)
(compiled Feb  1 2013,16:14:44)
;
_computing_data_reduction
;
CrysAlisPro, Agilent Technologies,
Version 1.171.36.28 (release 01-02-2013 CrysAlis171 .NET)
(compiled Feb  1 2013,16:14:44)
;
_computing_molecular_graphics 'Olex2 (Dolomanov et al., 2009)'
_computing_publication_material 'Olex2 (Dolomanov et al., 2009)'
_computing_structure_refinement 'ShelXL (Sheldrick, 2008)'
_computing_structure_solution 'ShelXS (Sheldrick, 2008)'
_diffrn_ambient_temperature 300.00(14)
_diffrn_detector_area_resol_mean 16.1183
_diffrn_measured_fraction_theta_full 0.986
_diffrn_measured_fraction_theta_max 0.986
_diffrn_measurement_details
;
  1 omega  -14.00   18.00   1.0000   14.0900
omega____ theta____ kappa____ phi______ frames
    -       18.0379   90.0000  -47.0000 32

  2 omega   -4.00   34.00   1.0000   14.0900
omega____ theta____ kappa____ phi______ frames
    -       18.0379  -99.0000 -180.0000 38

  3 omega  -81.00   22.00   1.0000   14.0900
omega____ theta____ kappa____ phi______ frames
    -      -18.9754  -19.0000 -120.0000 103

  4 omega  -36.00   36.00   1.0000   14.0900
omega____ theta____ kappa____ phi______ frames
    -      -18.9754   57.0000   60.0000 72

  5 omega   -4.00   60.00   1.0000   14.0900
omega____ theta____ kappa____ phi______ frames
    -       18.0379  -99.0000  -30.0000 64

  6 omega  -51.00  -26.00   1.0000   14.0900
omega____ theta____ kappa____ phi______ frames
    -       18.0379  -57.0000   90.0000 25

  7 omega  -88.00    2.00   1.0000   14.0900
omega____ theta____ kappa____ phi______ frames
    -      -18.9754  -57.0000 -180.0000 90

  8 omega  -39.00   50.00   1.0000   14.0900
omega____ theta____ kappa____ phi______ frames
    -      -18.9754   57.0000 -150.0000 89

  9 omega  -89.00   11.00   1.0000   14.0900
omega____ theta____ kappa____ phi______ frames
    -      -18.9754  -77.0000   90.0000 100

 10 omega  -95.00  -35.00   1.0000   14.0900
omega____ theta____ kappa____ phi______ frames
    -      -18.9754 -178.0000 -180.0000 60
;
_diffrn_measurement_device_type 'Xcalibur, Eos, Gemini ultra'
_diffrn_measurement_method '\w scans'
_diffrn_orient_matrix_UB_11 -0.0100948000
_diffrn_orient_matrix_UB_12 -0.0564085000
_diffrn_orient_matrix_UB_13 -0.0137859000
_diffrn_orient_matrix_UB_21 -0.0181642000
_diffrn_orient_matrix_UB_22 -0.0101281000
_diffrn_orient_matrix_UB_23 0.0461423000
_diffrn_orient_matrix_UB_31 -0.0562336000
_diffrn_orient_matrix_UB_32 0.0133892000
_diffrn_orient_matrix_UB_33 -0.0232846000
_diffrn_radiation_monochromator graphite
_diffrn_radiation_type MoK\a
_diffrn_radiation_wavelength 0.71073
_diffrn_reflns_av_R_equivalents 0.0232
_diffrn_reflns_av_unetI/netI 0.0162
_diffrn_reflns_limit_h_max 15
_diffrn_reflns_limit_h_min -15
_diffrn_reflns_limit_k_max 15
_diffrn_reflns_limit_k_min -15
_diffrn_reflns_limit_l_max 17
_diffrn_reflns_limit_l_min -17
_diffrn_reflns_number 12605
_diffrn_reflns_theta_full 27.88
_diffrn_reflns_theta_max 27.88
_diffrn_reflns_theta_min 3.03
_diffrn_source 'Enhance (Mo) X-ray Source'
_exptl_absorpt_coefficient_mu 0.132
_exptl_absorpt_correction_T_max 0.987
_exptl_absorpt_correction_T_min 0.958
_exptl_absorpt_correction_type analytical
_exptl_absorpt_process_details
;
CrysAlisPro, Agilent Technologies,
Version 1.171.36.28 (release 01-02-2013 CrysAlis171 .NET)
(compiled Feb  1 2013,16:14:44)
Analytical numeric absorption correction using a multifaceted crystal
            model based on expressions derived by R.C. Clark & J.S. Reid.
(Clark, R. C. & Reid, J. S. (1995). Acta Cryst. A51, 887-897)
;
_exptl_crystal_colour 'clear colourless'
_exptl_crystal_colour_lustre clear
_exptl_crystal_colour_primary colourless
_exptl_crystal_density_diffrn 1.433
_exptl_crystal_density_method 'not measured'
_exptl_crystal_description block
_exptl_crystal_F_000 832
_exptl_crystal_size_max 0.525
_exptl_crystal_size_mid 0.2502
_exptl_crystal_size_min 0.1015
_refine_diff_density_max 0.119
_refine_diff_density_min -0.206
_refine_diff_density_rms 0.038
_refine_ls_extinction_method none
_refine_ls_goodness_of_fit_ref 1.039
_refine_ls_hydrogen_treatment constr
_refine_ls_matrix_type full
_refine_ls_number_parameters 145
_refine_ls_number_reflns 2266
_refine_ls_number_restraints 0
_refine_ls_restrained_S_all 1.039
_refine_ls_R_factor_all 0.0383
_refine_ls_R_factor_gt 0.0293
_refine_ls_shift/su_max 0.000
_refine_ls_shift/su_mean 0.000
_refine_ls_structure_factor_coef Fsqd
_refine_ls_weighting_details 'calc w=1/[\s^2^(Fo^2^)+(0.0403P)^2^+0.6317P] where P=(Fo^2^+2Fc^2^)/3'
_refine_ls_weighting_scheme calc
_refine_ls_wR_factor_gt 0.0789
_refine_ls_wR_factor_ref 0.0843
_reflns_number_gt 1871
_reflns_number_total 2266
_reflns_threshold_expression >2sigma(I)
_cod_data_source_file c5ce01658d2.cif
_cod_data_source_block st95-mo-300k_2_abs
_cod_database_code 7223769
_chemical_oxdiff_formula 'C4 O8 H4 Li4'
_reflns_odcompleteness_completeness 98.46
_reflns_odcompleteness_iscentric 1
_reflns_odcompleteness_theta 27.82
_olex2_refinement_description
;
1. Fixed Uiso
 At 1.2 times of:
  All C(H) groups
2.a Aromatic/amide H refined with riding coordinates:
 C1(H1), C2(H2), C3(H3), C4(H4)
;
_olex2_submission_special_instructions 'No special instructions were received'

loop_
_space_group_symop_id
_space_group_symop_operation_xyz
1 'x, y, z'
2 '-x, y, -z+1/2'
3 'x+1/2, y+1/2, z'
4 '-x+1/2, y+1/2, -z+1/2'
5 '-x, -y, -z'
6 'x, -y, z-1/2'
7 '-x+1/2, -y+1/2, -z'
8 'x+1/2, -y+1/2, z-1/2'

loop_
_atom_site_label
_atom_site_type_symbol
_atom_site_fract_x
_atom_site_fract_y
_atom_site_fract_z
_atom_site_U_iso_or_equiv
_atom_site_adp_type
_atom_site_occupancy
_atom_site_calc_flag
_atom_site_refinement_flags_posn
O1 O 0.33343(6) 0.42165(7) 0.61072(6) 0.0396(2) Uani 1 d .
O2 O 0.14891(7) 0.39820(7) 0.56014(6) 0.0410(2) Uani 1 d .
O3 O 0.59433(7) 0.30961(6) 0.67850(6) 0.0403(2) Uani 1 d .
O4 O 0.56701(7) 0.13495(7) 0.63021(6) 0.0417(2) Uani 1 d .
O5 O 0.56016(7) 0.09956(7) 0.38588(6) 0.0386(2) Uani 1 d .
O6 O 0.67930(7) 0.05380(7) 0.28653(6) 0.0403(2) Uani 1 d .
O7 O 0.57180(7) 0.53436(7) 0.64944(6) 0.0393(2) Uani 1 d .
O8 O 0.51846(7) 0.66977(6) 0.54035(6) 0.0396(2) Uani 1 d .
C1 C 0.24765(10) 0.39564(11) 0.54785(9) 0.0383(3) Uani 1 d .
H1 H 0.2593 0.3718 0.4852 0.046 Uiso 1 calc R
C2 C 0.60833(10) 0.20876(10) 0.69020(9) 0.0397(3) Uani 1 d .
H2 H 0.6544 0.1857 0.7499 0.048 Uiso 1 calc R
C3 C 0.65504(10) 0.09418(10) 0.36441(9) 0.0379(3) Uani 1 d .
H3 H 0.7145 0.1233 0.4113 0.045 Uiso 1 calc R
C4 C 0.55590(10) 0.63313(10) 0.62597(8) 0.0369(3) Uani 1 d .
H4 H 0.5738 0.6849 0.6776 0.044 Uiso 1 calc R
Li1 Li 0.33021(16) 0.43867(16) 0.75426(14) 0.0355(4) Uani 1 d .
Li2 Li 0.48819(16) 0.40404(16) 0.58801(14) 0.0363(4) Uani 1 d .
Li3 Li 0.49655(16) 0.17155(15) 0.49153(14) 0.0355(4) Uani 1 d .
Li4 Li 0.58084(16) 0.02173(16) 0.16011(14) 0.0363(4) Uani 1 d .

loop_
_atom_site_aniso_label
_atom_site_aniso_U_11
_atom_site_aniso_U_22
_atom_site_aniso_U_33
_atom_site_aniso_U_23
_atom_site_aniso_U_13
_atom_site_aniso_U_12
O1 0.0306(4) 0.0559(5) 0.0311(4) -0.0020(4) 0.0022(3) -0.0018(4)
O2 0.0305(4) 0.0513(5) 0.0405(5) -0.0060(4) 0.0050(3) -0.0021(3)
O3 0.0464(5) 0.0313(4) 0.0392(4) -0.0009(3) -0.0022(4) -0.0020(3)
O4 0.0545(5) 0.0315(4) 0.0338(4) -0.0009(3) -0.0047(4) -0.0020(4)
O5 0.0331(4) 0.0452(5) 0.0384(4) -0.0070(4) 0.0091(3) -0.0023(3)
O6 0.0331(4) 0.0555(5) 0.0314(4) -0.0082(4) 0.0042(3) 0.0003(4)
O7 0.0417(5) 0.0342(4) 0.0390(4) 0.0042(3) 0.0000(3) 0.0007(3)
O8 0.0529(5) 0.0353(4) 0.0294(4) 0.0012(3) 0.0046(4) 0.0048(4)
C1 0.0347(6) 0.0505(7) 0.0296(5) -0.0037(5) 0.0057(5) -0.0003(5)
C2 0.0441(7) 0.0365(6) 0.0331(6) 0.0025(5) -0.0063(5) -0.0008(5)
C3 0.0310(6) 0.0491(7) 0.0313(6) -0.0082(5) 0.0004(4) -0.0058(5)
C4 0.0462(7) 0.0337(6) 0.0294(5) -0.0048(4) 0.0040(5) 0.0000(5)
Li1 0.0342(10) 0.0385(10) 0.0321(9) 0.0009(8) 0.0016(7) 0.0009(8)
Li2 0.0351(10) 0.0388(10) 0.0335(9) -0.0023(8) 0.0023(8) -0.0008(8)
Li3 0.0381(10) 0.0364(10) 0.0310(9) -0.0008(8) 0.0038(8) 0.0011(8)
Li4 0.0371(10) 0.0347(10) 0.0350(10) 0.0003(8) 0.0016(8) 0.0007(8)

loop_
_atom_type_symbol
_atom_type_description
_atom_type_scat_dispersion_real
_atom_type_scat_dispersion_imag
_atom_type_scat_source
C C 0.0030 0.0020 'International Tables Vol C Tables 4.2.6.8 and 6.1.1.4'
H H 0.0000 0.0000 'International Tables Vol C Tables 4.2.6.8 and 6.1.1.4'
Li Li 0.0000 0.0000 'International Tables Vol C Tables 4.2.6.8 and 6.1.1.4'
O O 0.0110 0.0060 'International Tables Vol C Tables 4.2.6.8 and 6.1.1.4'

loop_
_exptl_crystal_face_index_h
_exptl_crystal_face_index_k
_exptl_crystal_face_index_l
_exptl_crystal_face_perp_dist
_exptl_oxdiff_crystal_face_indexfrac_h
_exptl_oxdiff_crystal_face_indexfrac_k
_exptl_oxdiff_crystal_face_indexfrac_l
_exptl_oxdiff_crystal_face_x
_exptl_oxdiff_crystal_face_y
_exptl_oxdiff_crystal_face_z
1 17 -4 0.0633 1.0086 17.0090 -3.9984 -0.9145 -0.3751 0.2641
-1 -17 4 0.0383 -1.0086 -17.0090 3.9984 0.9145 0.3751 -0.2641
-12 3 -11 0.2389 -12.0106 3.0049 -10.9960 0.1033 -0.3197 0.9717
12 -3 11 0.2389 12.0106 -3.0049 10.9960 -0.1033 0.3197 -0.9717
15 -5 -10 0.0971 14.9952 -4.9909 -9.9848 0.2678 -0.6825 -0.6776
-15 5 10 0.2331 -14.9952 4.9909 9.9848 -0.2678 0.6825 0.6776
-5 3 19 0.1251 -4.9862 2.9871 18.9815 -0.3798 0.9362 -0.1216
5 -3 -19 0.1251 4.9862 -2.9871 -18.9815 0.3798 -0.9362 0.1216
-12 -12 0 0.2015 -12.0124 -12.0077 -0.0034 0.7986 0.3397 0.5148
12 12 0 0.2015 12.0124 12.0077 0.0034 -0.7986 -0.3397 -0.5148

loop_
_geom_angle_atom_site_label_1
_geom_angle_atom_site_label_2
_geom_angle_atom_site_label_3
_geom_angle
O1 C1 H1 116.6
O2 C1 O1 126.75(11)
O2 C1 H1 116.6
O3 C2 O4 126.46(11)
O3 C2 H2 116.8
O4 C2 H2 116.8
O5 C3 O6 126.70(11)
O5 C3 H3 116.7
O6 C3 H3 116.7
O7 C4 O8 126.34(11)
O7 C4 H4 116.8
O8 C4 H4 116.8

loop_
_geom_bond_atom_site_label_1
_geom_bond_atom_site_label_2
_geom_bond_distance
O1 C1 1.2464(14)
O2 C1 1.2328(14)
O3 C2 1.2329(14)
O4 C2 1.2416(14)
O5 C3 1.2338(14)
O6 C3 1.2437(14)
O7 C4 1.2372(14)
O8 C4 1.2399(14)
C1 H1 0.9300
C2 H2 0.9300
C3 H3 0.9300
C4 H4 0.9300
